data_2208651
loop_
_publ_author_name
'Korendovych, Ivan V.'
'Makhlynets, Olga V.'
'Buzak, Sara K.'
'Flook, Margaret'
'Kryatov, Sergey V.'
'Haas, Terry E.'
'Rybak-Akimova, Elena V.'

_publ_section_title
(1<i>R</i>,2<i>R</i>)-(+)-4,4'-Di-<i>tert</i>-butyl-2,2'-[1,2-diphenylethane-1,2-diylbis(nitrilomethylidyne)]diphenol
_journal_coeditor_code KP6083
_journal_issue 4
_journal_name_full 'Acta Crystallographica Section E'
_journal_page_first o1240
_journal_page_last o1242
_journal_paper_doi 10.1107/S1600536806007136
_journal_volume 62
_journal_year 2006
_chemical_formula_iupac 'C36 H40 N2 O2'
_chemical_formula_moiety 'C36 H40 N2 O2'
_chemical_formula_sum 'C36 H40 N2 O2'
_chemical_formula_weight 532.70
_chemical_name_systematic
;
(1R,2R)-(+)-4,4'-Di-tert-butyl-2,2'-[1,2-diphenylethane-1,2-
diylbis(nitrilomethylidyne)]diphenol
;
_space_group_IT_number 18
_symmetry_cell_setting orthorhombic
_symmetry_space_group_name_Hall 'P 2 2ab'
_symmetry_space_group_name_H-M 'P 21 21 2'
_atom_sites_solution_hydrogens geom
_atom_sites_solution_primary direct
_atom_sites_solution_secondary difmap
_audit_creation_method SHELXL97
_cell_angle_alpha 90.00
_cell_angle_beta 90.00
_cell_angle_gamma 90.00
_cell_formula_units_Z 2
_cell_length_a 10.4213(16)
_cell_length_b 22.729(4)
_cell_length_c 6.3769(10)
_cell_measurement_reflns_used 1286
_cell_measurement_temperature 173(2)
_cell_measurement_theta_max 26.65
_cell_measurement_theta_min 2.65
_cell_volume 1510.5(4)
_computing_cell_refinement SMART
_computing_data_collection 'SMART (Bruker, 1998)'
_computing_data_reduction 'SAINT (Bruker, 1998)'
_computing_molecular_graphics 'SHELXTL (Bruker, 2000)'
_computing_publication_material 'XCIF in SHELXTL'
_computing_structure_refinement 'SHELXL97 (Sheldrick, 1997)'
_computing_structure_solution 'SHELXS97 (Sheldrick, 1997)'
_diffrn_ambient_temperature 173(2)
_diffrn_measured_fraction_theta_full 0.981
_diffrn_measured_fraction_theta_max 0.981
_diffrn_measurement_device_type 'Bruker SMART CCD area-detector'
_diffrn_measurement_method '\f and \w'
_diffrn_radiation_monochromator graphite
_diffrn_radiation_source 'sealed tube'
_diffrn_radiation_type MoK\a
_diffrn_radiation_wavelength 0.71073
_diffrn_reflns_av_R_equivalents 0.1175
_diffrn_reflns_av_sigmaI/netI 0.1130
_diffrn_reflns_limit_h_max 13
_diffrn_reflns_limit_h_min -13
_diffrn_reflns_limit_k_max 30
_diffrn_reflns_limit_k_min -29
_diffrn_reflns_limit_l_max 8
_diffrn_reflns_limit_l_min -8
_diffrn_reflns_number 11737
_diffrn_reflns_theta_full 28.29
_diffrn_reflns_theta_max 28.29
_diffrn_reflns_theta_min 1.79
_diffrn_standards_interval_count 0
_diffrn_standards_number 0
_exptl_absorpt_coefficient_mu 0.072
_exptl_absorpt_correction_type none
_exptl_crystal_colour yellow
_exptl_crystal_density_diffrn 1.171
_exptl_crystal_density_method 'not measured'
_exptl_crystal_description needle
_exptl_crystal_F_000 572
_exptl_crystal_size_max 0.16
_exptl_crystal_size_mid 0.06
_exptl_crystal_size_min 0.04
_refine_diff_density_max 0.192
_refine_diff_density_min -0.162
_refine_ls_extinction_coef 0.031(3)
_refine_ls_extinction_expression Fc^*^=kFc[1+0.001xFc^2^\l^3^/sin(2\q)]^-1/4^
_refine_ls_extinction_method 'SHELXL97 (Sheldrick, 1997)'
_refine_ls_goodness_of_fit_ref 0.878
_refine_ls_hydrogen_treatment mixed
_refine_ls_matrix_type full
_refine_ls_number_parameters 202
_refine_ls_number_reflns 2142
_refine_ls_number_restraints 18
_refine_ls_restrained_S_all 0.892
_refine_ls_R_factor_all 0.1410
_refine_ls_R_factor_gt 0.0476
_refine_ls_shift/su_max 0.000
_refine_ls_shift/su_mean 0.000
_refine_ls_structure_factor_coef Fsqd
_refine_ls_weighting_details 'calc w = 1/[\s^2^(Fo^2^)+(0.0572P)^2^] where P = (Fo^2^+2Fc^2^)/3'
_refine_ls_weighting_scheme calc
_refine_ls_wR_factor_gt 0.1010
_refine_ls_wR_factor_ref 0.1263
_reflns_number_gt 979
_reflns_number_total 2142
_reflns_threshold_expression I>2\s(I)
_cod_data_source_file kp6083.cif
_cod_data_source_block I
_cod_original_cell_volume 1510.4(4)
_cod_database_code 2208651
_cod_database_fobs_code 2208651

loop_
_symmetry_equiv_pos_as_xyz
'x, y, z'
'-x, -y, z'
'-x+1/2, y+1/2, -z'
'x+1/2, -y+1/2, -z'

loop_
_atom_site_type_symbol
_atom_site_label
_atom_site_fract_x
_atom_site_fract_y
_atom_site_fract_z
_atom_site_U_iso_or_equiv
_atom_site_adp_type
_atom_site_calc_flag
_atom_site_refinement_flags
_atom_site_occupancy
_atom_site_disorder_assembly
_atom_site_disorder_group
N N1 0.9313(2) 0.55952(12) 0.8145(4) 0.0326(7) Uani d . 1 . .
O O1 0.8260(3) 0.56053(11) 0.4486(4) 0.0487(7) Uani d . 1 . .
H H1 0.890(4) 0.5494(18) 0.569(7) 0.084(15) Uiso d . 1 . .
C C1 0.7506(3) 0.60451(15) 0.5188(6) 0.0356(9) Uani d . 1 . .
C C2 0.6566(4) 0.62766(17) 0.3892(6) 0.0447(10) Uani d . 1 . .
H H2 0.6421 0.6112 0.2543 0.054 Uiso calc R 1 . .
C C3 0.5847(3) 0.67433(17) 0.4567(6) 0.0452(10) Uani d . 1 . .
H H3 0.5215 0.6899 0.3648 0.054 Uiso calc R 1 . .
C C4 0.5994(3) 0.70021(18) 0.6540(6) 0.0449(10) Uani d . 1 A .
C C5 0.6896(3) 0.67426(15) 0.7813(6) 0.0375(9) Uani d . 1 . .
H H5 0.7012 0.6898 0.9183 0.045 Uiso calc R 1 . .
C C6 0.7645(3) 0.62671(14) 0.7212(5) 0.0310(8) Uani d . 1 . .
C C7 0.5236(4) 0.75426(19) 0.7184(7) 0.0606(13) Uani d D 1 . .
C C8 0.566(2) 0.8023(7) 0.571(4) 0.091(4) Uani d PD 0.621(13) A 1
H H8A 0.5217 0.8390 0.6079 0.137 Uiso calc PR 0.621(13) A 1
H H8B 0.5443 0.7913 0.4270 0.137 Uiso calc PR 0.621(13) A 1
H H8C 0.6587 0.8080 0.5836 0.137 Uiso calc PR 0.621(13) A 1
C C8A 0.549(4) 0.8107(12) 0.609(7) 0.091(4) Uani d PD 0.379(13) A 2
H H8A1 0.5804 0.8027 0.4669 0.137 Uiso calc PR 0.379(13) A 2
H H8A2 0.6137 0.8331 0.6865 0.137 Uiso calc PR 0.379(13) A 2
H H8A3 0.4694 0.8336 0.6008 0.137 Uiso calc PR 0.379(13) A 2
C C9 0.3800(11) 0.7446(15) 0.717(3) 0.115(6) Uani d PD 0.621(13) A 1
H H9A 0.3527 0.7331 0.5754 0.173 Uiso calc PR 0.621(13) A 1
H H9B 0.3364 0.7810 0.7572 0.173 Uiso calc PR 0.621(13) A 1
H H9C 0.3579 0.7133 0.8161 0.173 Uiso calc PR 0.621(13) A 1
C C9A 0.3887(18) 0.743(3) 0.630(6) 0.115(6) Uani d PD 0.379(13) A 2
H H9A1 0.3925 0.7421 0.4760 0.173 Uiso calc PR 0.379(13) A 2
H H9A2 0.3303 0.7738 0.6756 0.173 Uiso calc PR 0.379(13) A 2
H H9A3 0.3575 0.7046 0.6803 0.173 Uiso calc PR 0.379(13) A 2
C C10 0.5675(14) 0.7807(5) 0.9359(14) 0.101(5) Uani d PD 0.621(13) A 1
H H10A 0.5214 0.8176 0.9621 0.152 Uiso calc PR 0.621(13) A 1
H H10B 0.6600 0.7884 0.9326 0.152 Uiso calc PR 0.621(13) A 1
H H10C 0.5482 0.7525 1.0480 0.152 Uiso calc PR 0.621(13) A 1
C C10A 0.500(2) 0.7466(9) 0.9532(19) 0.101(5) Uani d PD 0.379(13) A 2
H H10D 0.4380 0.7759 1.0011 0.152 Uiso calc PR 0.379(13) A 2
H H10E 0.5814 0.7520 1.0290 0.152 Uiso calc PR 0.379(13) A 2
H H10F 0.4671 0.7070 0.9802 0.152 Uiso calc PR 0.379(13) A 2
C C11 0.8530(3) 0.60006(15) 0.8683(5) 0.0337(9) Uani d . 1 . .
H H11 0.8529 0.6132 1.0098 0.040 Uiso calc R 1 . .
C C12 1.0100(3) 0.53398(14) 0.9790(5) 0.0321(9) Uani d . 1 . .
H H12 0.9804 0.5499 1.1169 0.039 Uiso calc R 1 . .
C C13 1.1488(3) 0.55000(15) 0.9503(6) 0.0344(9) Uani d . 1 . .
C C14 1.2309(3) 0.54526(18) 1.1190(6) 0.0519(11) Uani d . 1 . .
H H14 1.1981 0.5342 1.2522 0.062 Uiso calc R 1 . .
C C15 1.3606(4) 0.5564(2) 1.0963(8) 0.0671(14) Uani d . 1 . .
H H15 1.4162 0.5532 1.2138 0.081 Uiso calc R 1 . .
C C16 1.4090(4) 0.5721(2) 0.9042(8) 0.0679(14) Uani d . 1 . .
H H16 1.4985 0.5784 0.8869 0.081 Uiso calc R 1 . .
C C17 1.3281(4) 0.57845(19) 0.7392(7) 0.0644(13) Uani d . 1 . .
H H17 1.3606 0.5911 0.6075 0.077 Uiso calc R 1 . .
C C18 1.1983(3) 0.56663(17) 0.7614(6) 0.0481(11) Uani d . 1 . .
H H18 1.1432 0.5702 0.6434 0.058 Uiso calc R 1 . .

loop_
_atom_site_aniso_label
_atom_site_aniso_U_11
_atom_site_aniso_U_22
_atom_site_aniso_U_33
_atom_site_aniso_U_12
_atom_site_aniso_U_13
_atom_site_aniso_U_23
N1 0.0334(15) 0.0295(16) 0.0348(16) 0.0044(15) -0.0010(13) 0.0016(14)
O1 0.0602(17) 0.0450(16) 0.0410(16) 0.0094(15) 0.0003(14) -0.0052(14)
C1 0.0367(19) 0.032(2) 0.039(2) -0.0024(18) 0.0031(17) 0.0004(18)
C2 0.045(2) 0.054(3) 0.036(2) -0.007(2) -0.0050(19) 0.006(2)
C3 0.0307(19) 0.058(3) 0.047(2) 0.005(2) -0.0032(19) 0.013(2)
C4 0.041(2) 0.052(3) 0.042(2) 0.0112(19) 0.0026(19) 0.012(2)
C5 0.036(2) 0.038(2) 0.039(2) 0.0025(18) 0.0018(17) 0.0029(19)
C6 0.0323(19) 0.0290(18) 0.032(2) -0.0023(16) -0.0022(15) 0.0026(17)
C7 0.054(3) 0.068(3) 0.060(3) 0.035(2) 0.007(2) 0.014(3)
C8 0.115(6) 0.040(5) 0.119(9) 0.020(5) 0.063(7) -0.010(6)
C8A 0.115(6) 0.040(5) 0.119(9) 0.020(5) 0.063(7) -0.010(6)
C9 0.052(4) 0.083(5) 0.211(19) 0.029(4) 0.053(7) 0.015(15)
C9A 0.052(4) 0.083(5) 0.211(19) 0.029(4) 0.053(7) 0.015(15)
C10 0.172(13) 0.069(8) 0.063(4) 0.088(9) -0.002(6) -0.004(6)
C10A 0.172(13) 0.069(8) 0.063(4) 0.088(9) -0.002(6) -0.004(6)
C11 0.0325(19) 0.032(2) 0.036(2) -0.0028(18) -0.0032(17) -0.0010(17)
C12 0.0306(18) 0.0306(19) 0.035(2) 0.0048(16) -0.0027(15) 0.0013(16)
C13 0.0319(18) 0.029(2) 0.042(2) -0.0015(17) 0.0001(17) 0.0037(18)
C14 0.044(2) 0.057(3) 0.054(3) -0.009(2) -0.012(2) 0.014(2)
C15 0.040(2) 0.080(3) 0.081(4) -0.013(2) -0.013(2) 0.018(3)
C16 0.041(2) 0.074(3) 0.089(4) -0.017(2) 0.002(3) 0.005(3)
C17 0.059(3) 0.070(3) 0.064(3) -0.018(3) 0.016(2) 0.015(3)
C18 0.043(2) 0.053(3) 0.048(3) -0.011(2) 0.0035(18) 0.004(2)

loop_
_atom_type_symbol
_atom_type_description
_atom_type_scat_dispersion_real
_atom_type_scat_dispersion_imag
_atom_type_scat_source
C C 0.0033 0.0000 'International Tables Vol C Tables 4.2.6.8 and 6.1.1.4'
H H 0.0000 0.0000 'International Tables Vol C Tables 4.2.6.8 and 6.1.1.4'
N N 0.0061 0.0000 'International Tables Vol C Tables 4.2.6.8 and 6.1.1.4'
O O 0.0106 0.0000 'International Tables Vol C Tables 4.2.6.8 and 6.1.1.4'

loop_
_geom_angle_atom_site_label_1
_geom_angle_atom_site_label_2
_geom_angle_atom_site_label_3
_geom_angle_site_symmetry_1
_geom_angle_site_symmetry_3
_geom_angle
C11 N1 C12 . . 117.0(3)
C1 O1 H1 . . 108(2)
O1 C1 C2 . . 119.7(3)
O1 C1 C6 . . 121.0(3)
C2 C1 C6 . . 119.3(3)
C3 C2 C1 . . 119.6(3)
C3 C2 H2 . . 120.2
C1 C2 H2 . . 120.2
C2 C3 C4 . . 123.4(4)
C2 C3 H3 . . 118.3
C4 C3 H3 . . 118.3
C5 C4 C3 . . 115.2(4)
C5 C4 C7 . . 122.9(4)
C3 C4 C7 . . 121.8(4)
C4 C5 C6 . . 123.8(4)
C4 C5 H5 . . 118.1
C6 C5 H5 . . 118.1
C5 C6 C1 . . 118.6(3)
C5 C6 C11 . . 120.4(3)
C1 C6 C11 . . 121.0(3)
C8A C7 C9 . . 107.3(19)
C8 C7 C9 . . 112.9(17)
C8A C7 C4 . . 118.7(15)
C8 C7 C4 . . 105.5(8)
C9 C7 C4 . . 113.3(13)
C8A C7 C10A . . 126(2)
C8 C7 C10A . . 137.7(12)
C9 C7 C10A . . 80.5(13)
C4 C7 C10A . . 104.8(7)
C8A C7 C9A . . 98(3)
C8 C7 C9A . . 99(2)
C4 C7 C9A . . 104(2)
C10A C7 C9A . . 101.4(14)
C8A C7 C10 . . 92(2)
C8 C7 C10 . . 100.8(12)
C9 C7 C10 . . 110.4(9)
C4 C7 C10 . . 113.3(4)
C9A C7 C10 . . 130.8(15)
C7 C8 H8A . . 109.5
C7 C8 H8B . . 109.5
C7 C8 H8C . . 109.5
C7 C8A H8A1 . . 109.5
C7 C8A H8A2 . . 109.5
H8A1 C8A H8A2 . . 109.5
C7 C8A H8A3 . . 109.5
H8A1 C8A H8A3 . . 109.5
H8A2 C8A H8A3 . . 109.5
C7 C9 H9A . . 109.5
C7 C9 H9B . . 109.5
C7 C9 H9C . . 109.5
C7 C9A H9A1 . . 109.5
C7 C9A H9A2 . . 109.5
H9A1 C9A H9A2 . . 109.5
C7 C9A H9A3 . . 109.5
H9A1 C9A H9A3 . . 109.5
H9A2 C9A H9A3 . . 109.5
C7 C10 H10A . . 109.5
C7 C10 H10B . . 109.5
C7 C10 H10C . . 109.5
C7 C10A H10D . . 109.5
C7 C10A H10E . . 109.5
H10D C10A H10E . . 109.5
C7 C10A H10F . . 109.5
H10D C10A H10F . . 109.5
H10E C10A H10F . . 109.5
N1 C11 C6 . . 122.3(3)
N1 C11 H11 . . 118.9
C6 C11 H11 . . 118.9
N1 C12 C13 . . 111.0(3)
N1 C12 C12 . 2_765 108.7(2)
C13 C12 C12 . 2_765 111.7(3)
N1 C12 H12 . . 108.5
C13 C12 H12 . . 108.5
C12 C12 H12 2_765 . 108.5
C18 C13 C14 . . 118.4(3)
C18 C13 C12 . . 122.6(3)
C14 C13 C12 . . 118.9(3)
C13 C14 C15 . . 120.7(4)
C13 C14 H14 . . 119.6
C15 C14 H14 . . 119.6
C16 C15 C14 . . 120.0(4)
C16 C15 H15 . . 120.0
C14 C15 H15 . . 120.0
C17 C16 C15 . . 119.4(4)
C17 C16 H16 . . 120.3
C15 C16 H16 . . 120.3
C16 C17 C18 . . 120.5(4)
C16 C17 H17 . . 119.8
C18 C17 H17 . . 119.8
C13 C18 C17 . . 120.9(4)
C13 C18 H18 . . 119.6
C17 C18 H18 . . 119.6

loop_
_geom_bond_atom_site_label_1
_geom_bond_atom_site_label_2
_geom_bond_site_symmetry_2
_geom_bond_distance
_geom_bond_publ_flag
N1 C11 . 1.278(4) yes
N1 C12 . 1.453(4) yes
O1 C1 . 1.348(4) yes
O1 H1 . 1.05(4) yes
C1 C2 . 1.385(5) ?
C1 C6 . 1.394(5) ?
C2 C3 . 1.368(5) ?
C2 H2 . 0.9500 ?
C3 C4 . 1.397(5) ?
C3 H3 . 0.9500 ?
C4 C5 . 1.375(5) ?
C4 C7 . 1.517(5) ?
C5 C6 . 1.387(4) ?
C5 H5 . 0.9500 ?
C6 C11 . 1.448(4) yes
C7 C8A . 1.485(13) ?
C7 C8 . 1.505(9) ?
C7 C9 . 1.513(10) ?
C7 C10A . 1.527(12) ?
C7 C9A . 1.539(14) ?
C7 C10 . 1.579(9) ?
C8 H8A . 0.9800 ?
C8 H8B . 0.9800 ?
C8 H8C . 0.9800 ?
C8A H8A1 . 0.9800 ?
C8A H8A2 . 0.9800 ?
C8A H8A3 . 0.9800 ?
C9 H9A . 0.9800 ?
C9 H9B . 0.9800 ?
C9 H9C . 0.9800 ?
C9A H9A1 . 0.9800 ?
C9A H9A2 . 0.9800 ?
C9A H9A3 . 0.9800 ?
C10 H10A . 0.9800 ?
C10 H10B . 0.9800 ?
C10 H10C . 0.9800 ?
C10A H10D . 0.9800 ?
C10A H10E . 0.9800 ?
C10A H10F . 0.9800 ?
C11 H11 . 0.9500 ?
C12 C13 . 1.502(4) ?
C12 C12 2_765 1.559(6) yes
C12 H12 . 1.0000 ?
C13 C18 . 1.364(5) ?
C13 C14 . 1.379(5) ?
C14 C15 . 1.382(5) ?
C14 H14 . 0.9500 ?
C15 C16 . 1.372(6) ?
C15 H15 . 0.9500 ?
C16 C17 . 1.356(6) ?
C16 H16 . 0.9500 ?
C17 C18 . 1.386(5) ?
C17 H17 . 0.9500 ?
C18 H18 . 0.9500 ?

loop_
_geom_hbond_atom_site_label_D
_geom_hbond_atom_site_label_H
_geom_hbond_atom_site_label_A
_geom_hbond_distance_DH
_geom_hbond_distance_HA
_geom_hbond_distance_DA
_geom_hbond_angle_DHA
O1 H1 N1 1.05(4) 1.64(5) 2.578(4) 147(4)

loop_
_geom_torsion_atom_site_label_1
_geom_torsion_atom_site_label_2
_geom_torsion_atom_site_label_3
_geom_torsion_atom_site_label_4
_geom_torsion_site_symmetry_1
_geom_torsion_site_symmetry_4
_geom_torsion
O1 C1 C2 C3 . . -176.6(3)
C6 C1 C2 C3 . . 4.2(5)
C1 C2 C3 C4 . . -0.9(5)
C2 C3 C4 C5 . . -2.0(5)
C2 C3 C4 C7 . . 176.2(4)
C3 C4 C5 C6 . . 1.6(5)
C7 C4 C5 C6 . . -176.5(3)
C4 C5 C6 C1 . . 1.6(5)
C4 C5 C6 C11 . . -177.0(3)
O1 C1 C6 C5 . . 176.3(3)
C2 C1 C6 C5 . . -4.5(5)
O1 C1 C6 C11 . . -5.2(5)
C2 C1 C6 C11 . . 174.0(3)
C5 C4 C7 C8A . . 111(2)
C3 C4 C7 C8A . . -67(2)
C5 C4 C7 C8 . . 114.4(13)
C3 C4 C7 C8 . . -63.6(13)
C5 C4 C7 C9 . . -121.5(10)
C3 C4 C7 C9 . . 60.4(11)
C5 C4 C7 C10A . . -35.7(12)
C3 C4 C7 C10A . . 146.2(12)
C5 C4 C7 C9A . . -141.7(18)
C3 C4 C7 C9A . . 40.3(19)
C5 C4 C7 C10 . . 5.2(8)
C3 C4 C7 C10 . . -172.9(8)
C12 N1 C11 C6 . . -176.6(3)
C5 C6 C11 N1 . . -174.0(3)
C1 C6 C11 N1 . . 7.5(5)
C11 N1 C12 C13 . . -111.8(3)
C11 N1 C12 C12 . 2_765 125.0(3)
N1 C12 C13 C18 . . -22.2(5)
C12 C12 C13 C18 2_765 . 99.3(3)
N1 C12 C13 C14 . . 160.8(3)
C12 C12 C13 C14 2_765 . -77.7(3)
C18 C13 C14 C15 . . -0.8(6)
C12 C13 C14 C15 . . 176.3(4)
C13 C14 C15 C16 . . -0.3(7)
C14 C15 C16 C17 . . 2.2(8)
C15 C16 C17 C18 . . -2.9(7)
C14 C13 C18 C17 . . 0.0(6)
C12 C13 C18 C17 . . -177.0(4)
C16 C17 C18 C13 . . 1.9(7)
